data_7227094
loop_
_publ_author_name
'Amir, Muhammad Kashif'
'Rehman, Zia-ur-'
'Hayat, Faisal'
'Khan, Shahan Zeb'
'Hogarth, G.'
'Kondratyuk, Tamara P.'
'Pezzuto, J. M.'
'Tahir, Muhammad Nawaz'

_publ_section_title
;
 Monofunctional platinum(II) dithiocarbamate complexes: Synthesis,
 characterization and anticancer activity
;
_journal_name_full 'RSC Adv.'
_journal_paper_doi 10.1039/C6RA19469A
_journal_year 2016
_chemical_formula_iupac 'C30 H27 Cl F3 N2 O P Pt S2'
_chemical_formula_moiety 'C30 H27 Cl F3 N2 O P Pt S2'
_chemical_formula_sum 'C30 H27 Cl F3 N2 O P Pt S2'
_chemical_formula_weight 814.16
_chemical_name_systematic
;
Chloro-(4-(4-methoxyphenyl)piperazine-1-carbodithioato-S,S')
-tri(4-fluorophenylphosphine)-platinum(ii)
;
_space_group_crystal_system monoclinic
_space_group_IT_number 14
_space_group_name_Hall '-P 2ybc'
_space_group_name_H-M_alt 'P 1 21/c 1'
_symmetry_space_group_name_Hall '-P 2ybc'
_symmetry_space_group_name_H-M 'P 1 21/c 1'
_atom_sites_solution_hydrogens geom
_atom_sites_solution_primary direct
_atom_sites_solution_secondary difmap
_audit_creation_method SHELXL-2014/7
_audit_update_record
;
2016-07-29 deposited with the CCDC.
2016-11-09 downloaded from the CCDC.
;
_cell_angle_alpha 90
_cell_angle_beta 96.837(3)
_cell_angle_gamma 90
_cell_formula_units_Z 4
_cell_length_a 19.2669(11)
_cell_length_b 9.8920(6)
_cell_length_c 16.4584(9)
_cell_measurement_reflns_used 5030
_cell_measurement_temperature 296(2)
_cell_measurement_theta_max 28.017
_cell_measurement_theta_min 2.318
_cell_volume 3114.5(3)
_computing_cell_refinement 'SAINT (Bruker, 2007)'
_computing_data_collection 'APEX2 (Bruker, 2007)'
_computing_data_reduction 'SAINT (Bruker, 2007)'
_computing_molecular_graphics 'ORTEP-3 for Windows (Farrugia, 1997) and PLATON (Spek, 2009)'
_computing_publication_material
;
WinGX (Farrugia, 1999) and PLATON (Spek, 2009)
;
_computing_structure_refinement 'SHELXL-2014/6  (Sheldrick, 2015)'
_computing_structure_solution 'SHELXS97 (Sheldrick, 2008)'
_diffrn_ambient_temperature 296(2)
_diffrn_detector_area_resol_mean 7.50
_diffrn_measured_fraction_theta_full 0.990
_diffrn_measured_fraction_theta_max 0.990
_diffrn_measurement_device_type 'Bruker Kappa APEXII CCD'
_diffrn_measurement_method \w
_diffrn_radiation_monochromator graphite
_diffrn_radiation_source 'fine-focus sealed tube'
_diffrn_radiation_type MoK\a
_diffrn_radiation_wavelength 0.71073
_diffrn_reflns_av_R_equivalents 0.0577
_diffrn_reflns_av_unetI/netI 0.0655
_diffrn_reflns_limit_h_max 25
_diffrn_reflns_limit_h_min -25
_diffrn_reflns_limit_k_max 10
_diffrn_reflns_limit_k_min -13
_diffrn_reflns_limit_l_max 21
_diffrn_reflns_limit_l_min -21
_diffrn_reflns_number 27678
_diffrn_reflns_theta_full 28.017
_diffrn_reflns_theta_max 28.017
_diffrn_reflns_theta_min 2.318
_diffrn_standards_number 0
_exptl_absorpt_coefficient_mu 4.821
_exptl_absorpt_correction_T_max 0.515
_exptl_absorpt_correction_T_min 0.285
_exptl_absorpt_correction_type multi-scan
_exptl_absorpt_process_details '(SADABS; Bruker, 2005)'
_exptl_crystal_colour 'light brown'
_exptl_crystal_density_diffrn 1.738
_exptl_crystal_density_method 'not measured'
_exptl_crystal_description needle
_exptl_crystal_F_000 1592
_exptl_crystal_size_max 0.35
_exptl_crystal_size_mid 0.22
_exptl_crystal_size_min 0.16
_refine_diff_density_max 0.746
_refine_diff_density_min -0.747
_refine_diff_density_rms 0.110
_refine_ls_extinction_method none
_refine_ls_goodness_of_fit_ref 0.976
_refine_ls_hydrogen_treatment constr
_refine_ls_matrix_type full
_refine_ls_number_parameters 345
_refine_ls_number_reflns 7449
_refine_ls_number_restraints 0
_refine_ls_restrained_S_all 0.976
_refine_ls_R_factor_all 0.0752
_refine_ls_R_factor_gt 0.0386
_refine_ls_shift/su_max 0.000
_refine_ls_shift/su_mean 0.000
_refine_ls_structure_factor_coef Fsqd
_refine_ls_weighting_details 'w=1/[\s^2^(Fo^2^)+(0.0262P)^2^] where P=(Fo^2^+2Fc^2^)/3'
_refine_ls_weighting_scheme calc
_refine_ls_wR_factor_gt 0.0663
_refine_ls_wR_factor_ref 0.0760
_reflns_number_gt 5030
_reflns_number_total 7449
_reflns_threshold_expression I>2\s(I)
_cod_data_source_file c6ra19469a2.cif
_cod_data_source_block K10QAU
_cod_database_code 7227094
_shelx_shelxl_version_number 2014/7
_shelx_space_group_comment
;
The symmetry employed for this shelxl refinement is uniquely defined
by the following loop, which should always be used as a source of
symmetry information in preference to the above space-group names.
They are only intended as comments.
;

loop_
_space_group_symop_operation_xyz
'x, y, z'
'-x, y+1/2, -z+1/2'
'-x, -y, -z'
'x, -y-1/2, z-1/2'

loop_
_atom_site_label
_atom_site_type_symbol
_atom_site_fract_x
_atom_site_fract_y
_atom_site_fract_z
_atom_site_U_iso_or_equiv
_atom_site_adp_type
_atom_site_occupancy
_atom_site_site_symmetry_order
_atom_site_calc_flag
_atom_site_refinement_flags_posn
_atom_site_refinement_flags_adp
_atom_site_refinement_flags_occupancy
_atom_site_disorder_assembly
_atom_site_disorder_group
Pt1 Pt 0.31152(2) 0.20731(2) 0.08745(2) 0.04184(7) Uani 1 1 d . . . . .
Cl1 Cl 0.30669(7) 0.28704(13) -0.04658(7) 0.0577(3) Uani 1 1 d . . . . .
S1 S 0.33597(6) 0.12761(14) 0.21748(7) 0.0516(3) Uani 1 1 d . . . . .
S2 S 0.43368(7) 0.22876(15) 0.11822(8) 0.0574(4) Uani 1 1 d . . . . .
P1 P 0.19528(6) 0.19039(12) 0.08126(8) 0.0431(3) Uani 1 1 d . . . . .
F1 F 0.05544(18) -0.1180(4) -0.1987(2) 0.1109(13) Uani 1 1 d . . . . .
F2A F 0.0630(9) 0.7331(16) 0.0621(11) 0.115(5) Uani 0.645(13) 1 d . . P A 1
F2B F 0.0438(18) 0.701(3) 0.093(2) 0.126(11) Uani 0.355(13) 1 d . . P A 2
F3 F 0.1184(2) -0.1023(5) 0.3700(2) 0.1266(15) Uani 1 1 d . . . . .
O1 O 0.7048(2) 0.3777(5) 0.7115(2) 0.0810(12) Uani 1 1 d . . . . .
N1 N 0.4721(2) 0.1511(5) 0.2736(2) 0.0553(11) Uani 1 1 d . . . . .
N2 N 0.56631(19) 0.1941(4) 0.4151(2) 0.0523(11) Uani 1 1 d . . . . .
C1 C 0.4223(2) 0.1670(5) 0.2132(3) 0.0438(11) Uani 1 1 d . . . . .
C2 C 0.5452(2) 0.1843(7) 0.2677(3) 0.0760(19) Uani 1 1 d . . . . .
H2A H 0.5489 0.2341 0.2176 0.091 Uiso 1 1 calc R U . . .
H2B H 0.5723 0.1018 0.2663 0.091 Uiso 1 1 calc R U . . .
C3 C 0.5737(3) 0.2690(6) 0.3408(3) 0.0709(17) Uani 1 1 d . . . . .
H3A H 0.6226 0.2896 0.3381 0.085 Uiso 1 1 calc R U . . .
H3B H 0.5482 0.3535 0.3408 0.085 Uiso 1 1 calc R U . . .
C4 C 0.4925(2) 0.1729(5) 0.4222(3) 0.0527(13) Uani 1 1 d . . . . .
H4A H 0.4689 0.2594 0.4227 0.063 Uiso 1 1 calc R U . . .
H4B H 0.4875 0.1267 0.4731 0.063 Uiso 1 1 calc R U . . .
C5 C 0.4598(2) 0.0895(5) 0.3512(3) 0.0583(14) Uani 1 1 d . . . . .
H5A H 0.4795 -0.0008 0.3546 0.070 Uiso 1 1 calc R U . . .
H5B H 0.4099 0.0821 0.3537 0.070 Uiso 1 1 calc R U . . .
C6 C 0.6034(2) 0.2498(5) 0.4895(3) 0.0478(12) Uani 1 1 d . . . . .
C7 C 0.6388(2) 0.1605(5) 0.5437(3) 0.0525(13) Uani 1 1 d . . . . .
H7 H 0.6403 0.0691 0.5308 0.063 Uiso 1 1 calc R U . . .
C8 C 0.6722(3) 0.2075(6) 0.6174(3) 0.0604(14) Uani 1 1 d . . . . .
H8 H 0.6958 0.1472 0.6543 0.072 Uiso 1 1 calc R U . . .
C9 C 0.6707(3) 0.3424(6) 0.6364(3) 0.0574(14) Uani 1 1 d . . . . .
C10 C 0.6363(3) 0.4309(5) 0.5824(3) 0.0632(15) Uani 1 1 d . . . . .
H10 H 0.6357 0.5226 0.5948 0.076 Uiso 1 1 calc R U . . .
C11 C 0.6023(3) 0.3842(6) 0.5093(3) 0.0642(15) Uani 1 1 d . . . . .
H11 H 0.5784 0.4449 0.4729 0.077 Uiso 1 1 calc R U . . .
C12 C 0.7054(4) 0.5154(7) 0.7334(4) 0.114(3) Uani 1 1 d . . . . .
H12A H 0.6584 0.5451 0.7372 0.171 Uiso 1 1 calc R U . . .
H12B H 0.7250 0.5677 0.6927 0.171 Uiso 1 1 calc R U . . .
H12C H 0.7331 0.5273 0.7854 0.171 Uiso 1 1 calc R U . . .
C13 C 0.1520(2) 0.0999(5) -0.0061(3) 0.0410(11) Uani 1 1 d . . . . .
C14 C 0.1872(3) 0.0041(6) -0.0438(3) 0.0724(18) Uani 1 1 d . . . . .
H14 H 0.2342 -0.0109 -0.0257 0.087 Uiso 1 1 calc R U . . .
C15 C 0.1559(3) -0.0709(7) -0.1076(4) 0.088(2) Uani 1 1 d . . . . .
H15 H 0.1805 -0.1377 -0.1318 0.106 Uiso 1 1 calc R U . . .
C16 C 0.0881(3) -0.0454(6) -0.1347(3) 0.0675(16) Uani 1 1 d . . . . .
C17 C 0.0517(3) 0.0467(7) -0.1001(4) 0.092(2) Uani 1 1 d . . . . .
H17 H 0.0051 0.0622 -0.1195 0.111 Uiso 1 1 calc R U . . .
C18 C 0.0839(3) 0.1197(6) -0.0348(3) 0.0787(19) Uani 1 1 d . . . . .
H18 H 0.0583 0.1839 -0.0098 0.094 Uiso 1 1 calc R U . . .
C19A C 0.1529(4) 0.3564(6) 0.0803(6) 0.0594(9) Uani 0.645(13) 1 d G . P A 1
C20A C 0.1917(3) 0.4649(8) 0.0566(6) 0.0594(9) Uani 0.645(13) 1 d G . P A 1
H20A H 0.2373 0.4514 0.0449 0.071 Uiso 0.645(13) 1 calc R U P A 1
C21A C 0.1625(4) 0.5936(7) 0.0506(5) 0.0594(9) Uani 0.645(13) 1 d G . P A 1
H21A H 0.1885 0.6661 0.0348 0.071 Uiso 0.645(13) 1 calc R U P A 1
C22A C 0.0945(4) 0.6137(6) 0.0682(5) 0.0594(9) Uani 0.645(13) 1 d G . P A 1
C23A C 0.0557(3) 0.5052(8) 0.0918(5) 0.0594(9) Uani 0.645(13) 1 d G . P A 1
H23A H 0.0101 0.5187 0.1035 0.071 Uiso 0.645(13) 1 calc R U P A 1
C24A C 0.0849(4) 0.3766(7) 0.0978(5) 0.0594(9) Uani 0.645(13) 1 d G . P A 1
H24A H 0.0589 0.3040 0.1136 0.071 Uiso 0.645(13) 1 calc R U P A 1
C19B C 0.1505(7) 0.3477(12) 0.0864(10) 0.0594(9) Uani 0.355(13) 1 d G . P A 2
C20B C 0.1745(7) 0.4670(15) 0.0549(10) 0.0594(9) Uani 0.355(13) 1 d G . P A 2
H20B H 0.2158 0.4673 0.0310 0.071 Uiso 0.355(13) 1 calc R U P A 2
C21B C 0.1366(8) 0.5859(12) 0.0591(8) 0.0594(9) Uani 0.355(13) 1 d G . P A 2
H21B H 0.1527 0.6657 0.0381 0.071 Uiso 0.355(13) 1 calc R U P A 2
C22B C 0.0748(7) 0.5855(11) 0.0949(9) 0.0594(9) Uani 0.355(13) 1 d G . P A 2
C23B C 0.0508(6) 0.4662(14) 0.1264(9) 0.0594(9) Uani 0.355(13) 1 d G . P A 2
H23B H 0.0094 0.4659 0.1503 0.071 Uiso 0.355(13) 1 calc R U P A 2
C24B C 0.0886(8) 0.3473(11) 0.1221(9) 0.0594(9) Uani 0.355(13) 1 d G . P A 2
H24B H 0.0726 0.2675 0.1432 0.071 Uiso 0.355(13) 1 calc R U P A 2
C25 C 0.1684(2) 0.1020(5) 0.1688(3) 0.0450(11) Uani 1 1 d . . . . .
C26 C 0.1682(3) 0.1650(6) 0.2433(3) 0.0706(17) Uani 1 1 d . . . . .
H26 H 0.1791 0.2565 0.2477 0.085 Uiso 1 1 calc R U . . .
C27 C 0.1522(3) 0.0963(8) 0.3114(3) 0.086(2) Uani 1 1 d . . . . .
H27 H 0.1529 0.1397 0.3616 0.104 Uiso 1 1 calc R U . . .
C28 C 0.1356(3) -0.0335(8) 0.3033(4) 0.0767(18) Uani 1 1 d . . . . .
C29 C 0.1362(3) -0.1017(7) 0.2326(4) 0.088(2) Uani 1 1 d . . . . .
H29 H 0.1257 -0.1934 0.2297 0.106 Uiso 1 1 calc R U . . .
C30 C 0.1527(3) -0.0335(6) 0.1653(3) 0.0657(15) Uani 1 1 d . . . . .
H30 H 0.1532 -0.0797 0.1162 0.079 Uiso 1 1 calc R U . . .

loop_
_atom_site_aniso_label
_atom_site_aniso_U_11
_atom_site_aniso_U_22
_atom_site_aniso_U_33
_atom_site_aniso_U_23
_atom_site_aniso_U_13
_atom_site_aniso_U_12
Pt1 0.03861(11) 0.04286(11) 0.04348(12) -0.00111(9) 0.00249(7) -0.00425(10)
Cl1 0.0602(8) 0.0647(8) 0.0479(7) 0.0057(6) 0.0052(6) -0.0060(7)
S1 0.0415(7) 0.0647(9) 0.0482(7) 0.0073(6) 0.0031(6) -0.0095(6)
S2 0.0433(7) 0.0843(10) 0.0444(7) 0.0043(7) 0.0045(6) -0.0128(7)
P1 0.0392(6) 0.0418(7) 0.0474(7) -0.0073(6) 0.0020(5) -0.0007(6)
F1 0.100(3) 0.126(3) 0.098(3) -0.065(2) -0.023(2) 0.002(2)
F2A 0.099(7) 0.070(7) 0.167(13) -0.019(7) -0.025(8) 0.039(5)
F2B 0.17(2) 0.060(13) 0.14(2) -0.040(12) -0.006(13) 0.065(14)
F3 0.166(4) 0.158(4) 0.060(2) 0.028(2) 0.028(2) -0.022(3)
O1 0.082(3) 0.100(3) 0.060(3) -0.012(2) 0.002(2) -0.036(3)
N1 0.041(2) 0.083(3) 0.041(2) 0.006(2) 0.0030(19) -0.005(2)
N2 0.041(2) 0.065(3) 0.050(3) 0.003(2) -0.0005(19) -0.006(2)
C1 0.037(3) 0.053(3) 0.042(3) -0.003(2) 0.008(2) -0.002(2)
C2 0.037(3) 0.139(6) 0.052(3) 0.002(3) 0.005(2) -0.007(3)
C3 0.047(3) 0.119(5) 0.048(3) 0.007(3) 0.010(2) -0.025(3)
C4 0.052(3) 0.059(3) 0.047(3) 0.004(2) 0.004(2) -0.008(3)
C5 0.051(3) 0.065(4) 0.056(3) 0.013(3) -0.005(2) -0.006(3)
C6 0.037(3) 0.061(3) 0.045(3) 0.000(2) 0.006(2) -0.006(2)
C7 0.061(3) 0.048(3) 0.048(3) 0.003(2) 0.002(3) -0.001(3)
C8 0.055(3) 0.068(4) 0.055(3) 0.014(3) -0.005(3) -0.001(3)
C9 0.050(3) 0.064(4) 0.059(4) -0.006(3) 0.012(3) -0.025(3)
C10 0.073(4) 0.048(3) 0.070(4) -0.005(3) 0.013(3) -0.013(3)
C11 0.070(4) 0.056(4) 0.064(4) 0.007(3) -0.002(3) -0.004(3)
C12 0.140(7) 0.119(6) 0.082(5) -0.034(4) 0.011(4) -0.067(5)
C13 0.033(2) 0.045(3) 0.044(3) -0.003(2) 0.001(2) -0.004(2)
C14 0.044(3) 0.086(5) 0.086(4) -0.042(4) 0.003(3) -0.002(3)
C15 0.056(4) 0.101(5) 0.106(5) -0.062(4) 0.008(3) 0.003(4)
C16 0.073(4) 0.070(4) 0.056(3) -0.026(3) -0.007(3) -0.003(3)
C17 0.059(4) 0.104(5) 0.103(5) -0.046(4) -0.034(3) 0.023(4)
C18 0.061(4) 0.092(5) 0.076(4) -0.040(4) -0.023(3) 0.025(3)
C19A 0.0639(19) 0.0498(16) 0.062(2) -0.0113(14) -0.0017(18) 0.0121(17)
C20A 0.0639(19) 0.0498(16) 0.062(2) -0.0113(14) -0.0017(18) 0.0121(17)
C21A 0.0639(19) 0.0498(16) 0.062(2) -0.0113(14) -0.0017(18) 0.0121(17)
C22A 0.0639(19) 0.0498(16) 0.062(2) -0.0113(14) -0.0017(18) 0.0121(17)
C23A 0.0639(19) 0.0498(16) 0.062(2) -0.0113(14) -0.0017(18) 0.0121(17)
C24A 0.0639(19) 0.0498(16) 0.062(2) -0.0113(14) -0.0017(18) 0.0121(17)
C19B 0.0639(19) 0.0498(16) 0.062(2) -0.0113(14) -0.0017(18) 0.0121(17)
C20B 0.0639(19) 0.0498(16) 0.062(2) -0.0113(14) -0.0017(18) 0.0121(17)
C21B 0.0639(19) 0.0498(16) 0.062(2) -0.0113(14) -0.0017(18) 0.0121(17)
C22B 0.0639(19) 0.0498(16) 0.062(2) -0.0113(14) -0.0017(18) 0.0121(17)
C23B 0.0639(19) 0.0498(16) 0.062(2) -0.0113(14) -0.0017(18) 0.0121(17)
C24B 0.0639(19) 0.0498(16) 0.062(2) -0.0113(14) -0.0017(18) 0.0121(17)
C25 0.033(2) 0.058(3) 0.043(3) -0.007(2) 0.001(2) -0.005(2)
C26 0.074(4) 0.079(4) 0.061(4) -0.020(3) 0.016(3) -0.032(3)
C27 0.085(5) 0.130(6) 0.046(4) -0.021(4) 0.016(3) -0.034(5)
C28 0.071(4) 0.107(6) 0.052(4) 0.018(4) 0.009(3) -0.014(4)
C29 0.138(6) 0.072(4) 0.055(4) 0.013(3) 0.011(4) -0.010(4)
C30 0.090(4) 0.063(4) 0.045(3) 0.000(3) 0.009(3) -0.001(3)

loop_
_atom_type_symbol
_atom_type_description
_atom_type_scat_dispersion_real
_atom_type_scat_dispersion_imag
_atom_type_scat_source
C C 0.0033 0.0016 'International Tables Vol C Tables 4.2.6.8 and 6.1.1.4'
H H 0.0000 0.0000 'International Tables Vol C Tables 4.2.6.8 and 6.1.1.4'
N N 0.0061 0.0033 'International Tables Vol C Tables 4.2.6.8 and 6.1.1.4'
O O 0.0106 0.0060 'International Tables Vol C Tables 4.2.6.8 and 6.1.1.4'
F F 0.0171 0.0103 'International Tables Vol C Tables 4.2.6.8 and 6.1.1.4'
P P 0.1023 0.0942 'International Tables Vol C Tables 4.2.6.8 and 6.1.1.4'
S S 0.1246 0.1234 'International Tables Vol C Tables 4.2.6.8 and 6.1.1.4'
Cl Cl 0.1484 0.1585 'International Tables Vol C Tables 4.2.6.8 and 6.1.1.4'
Pt Pt -1.7033 8.3905 'International Tables Vol C Tables 4.2.6.8 and 6.1.1.4'

loop_
_geom_angle_atom_site_label_1
_geom_angle_atom_site_label_2
_geom_angle_atom_site_label_3
_geom_angle
P1 Pt1 S1 96.37(4)
P1 Pt1 Cl1 93.16(5)
S1 Pt1 Cl1 170.37(4)
P1 Pt1 S2 170.23(4)
S1 Pt1 S2 74.91(4)
Cl1 Pt1 S2 95.69(4)
C1 S1 Pt1 88.62(16)
C1 S2 Pt1 86.06(15)
C19B P1 C13 106.8(5)
C19B P1 C25 101.4(6)
C13 P1 C25 104.1(2)
C13 P1 C19A 105.9(3)
C25 P1 C19A 105.7(3)
C19B P1 Pt1 114.8(5)
C13 P1 Pt1 115.94(15)
C25 P1 Pt1 112.28(14)
C19A P1 Pt1 112.1(3)
C9 O1 C12 117.6(5)
C1 N1 C5 122.4(4)
C1 N1 C2 123.2(4)
C5 N1 C2 114.2(4)
C3 N2 C6 115.4(4)
C3 N2 C4 109.6(4)
C6 N2 C4 112.0(4)
N1 C1 S2 125.1(4)
N1 C1 S1 124.6(4)
S2 C1 S1 110.3(2)
N1 C2 C3 109.4(4)
N1 C2 H2A 109.8
C3 C2 H2A 109.8
N1 C2 H2B 109.8
C3 C2 H2B 109.8
H2A C2 H2B 108.2
N2 C3 C2 108.9(5)
N2 C3 H3A 109.9
C2 C3 H3A 109.9
N2 C3 H3B 109.9
C2 C3 H3B 109.9
H3A C3 H3B 108.3
N2 C4 C5 109.8(4)
N2 C4 H4A 109.7
C5 C4 H4A 109.7
N2 C4 H4B 109.7
C5 C4 H4B 109.7
H4A C4 H4B 108.2
N1 C5 C4 110.7(4)
N1 C5 H5A 109.5
C4 C5 H5A 109.5
N1 C5 H5B 109.5
C4 C5 H5B 109.5
H5A C5 H5B 108.1
C11 C6 C7 119.3(5)
C11 C6 N2 123.3(4)
C7 C6 N2 117.3(4)
C6 C7 C8 119.7(5)
C6 C7 H7 120.2
C8 C7 H7 120.2
C9 C8 C7 120.4(5)
C9 C8 H8 119.8
C7 C8 H8 119.8
C10 C9 C8 119.8(5)
C10 C9 O1 124.6(5)
C8 C9 O1 115.6(5)
C9 C10 C11 119.9(5)
C9 C10 H10 120.1
C11 C10 H10 120.1
C6 C11 C10 120.9(5)
C6 C11 H11 119.6
C10 C11 H11 119.6
O1 C12 H12A 109.5
O1 C12 H12B 109.5
H12A C12 H12B 109.5
O1 C12 H12C 109.5
H12A C12 H12C 109.5
H12B C12 H12C 109.5
C18 C13 C14 117.3(4)
C18 C13 P1 122.7(4)
C14 C13 P1 120.0(3)
C13 C14 C15 122.0(5)
C13 C14 H14 119.0
C15 C14 H14 119.0
C16 C15 C14 118.3(5)
C16 C15 H15 120.9
C14 C15 H15 120.9
C17 C16 C15 121.9(5)
C17 C16 F1 118.4(5)
C15 C16 F1 119.7(5)
C16 C17 C18 119.0(5)
C16 C17 H17 120.5
C18 C17 H17 120.5
C13 C18 C17 121.6(5)
C13 C18 H18 119.2
C17 C18 H18 119.2
C20A C19A C24A 120.0
C20A C19A P1 116.1(5)
C24A C19A P1 123.8(5)
C19A C20A C21A 120.0
C19A C20A H20A 120.0
C21A C20A H20A 120.0
C20A C21A C22A 120.0
C20A C21A H21A 120.0
C22A C21A H21A 120.0
F2A C22A C23A 116.9(8)
F2A C22A C21A 123.1(8)
C23A C22A C21A 120.0
C22A C23A C24A 120.0
C22A C23A H23A 120.0
C24A C23A H23A 120.0
C23A C24A C19A 120.0
C23A C24A H24A 120.0
C19A C24A H24A 120.0
C20B C19B C24B 120.0
C20B C19B P1 122.5(9)
C24B C19B P1 117.4(9)
C21B C20B C19B 120.0
C21B C20B H20B 120.0
C19B C20B H20B 120.0
C20B C21B C22B 120.0
C20B C21B H21B 120.0
C22B C21B H21B 120.0
F2B C22B C23B 125.9(15)
F2B C22B C21B 114.1(15)
C23B C22B C21B 120.0
C22B C23B C24B 120.0
C22B C23B H23B 120.0
C24B C23B H23B 120.0
C23B C24B C19B 120.0
C23B C24B H24B 120.0
C19B C24B H24B 120.0
C30 C25 C26 117.1(5)
C30 C25 P1 121.3(4)
C26 C25 P1 121.4(4)
C25 C26 C27 121.8(5)
C25 C26 H26 119.1
C27 C26 H26 119.1
C28 C27 C26 118.0(6)
C28 C27 H27 121.0
C26 C27 H27 121.0
C27 C28 C29 123.1(6)
C27 C28 F3 118.7(6)
C29 C28 F3 118.2(6)
C28 C29 C30 118.7(6)
C28 C29 H29 120.7
C30 C29 H29 120.7
C29 C30 C25 121.3(5)
C29 C30 H30 119.3
C25 C30 H30 119.4

loop_
_geom_bond_atom_site_label_1
_geom_bond_atom_site_label_2
_geom_bond_distance
Pt1 P1 2.2361(12)
Pt1 S1 2.2766(12)
Pt1 Cl1 2.3340(12)
Pt1 S2 2.3574(12)
S1 C1 1.718(4)
S2 C1 1.717(5)
P1 C19B 1.786(8)
P1 C13 1.811(4)
P1 C25 1.813(5)
P1 C19A 1.834(5)
F1 C16 1.364(5)
F2A C22A 1.326(16)
F2B C22B 1.28(3)
F3 C28 1.366(6)
O1 C9 1.374(6)
O1 C12 1.409(7)
N1 C1 1.306(5)
N1 C5 1.458(5)
N1 C2 1.462(6)
N2 C3 1.450(6)
N2 C6 1.452(6)
N2 C4 1.455(6)
C2 C3 1.515(7)
C2 H2A 0.9700
C2 H2B 0.9700
C3 H3A 0.9700
C3 H3B 0.9700
C4 C5 1.506(6)
C4 H4A 0.9700
C4 H4B 0.9700
C5 H5A 0.9700
C5 H5B 0.9700
C6 C11 1.370(7)
C6 C7 1.377(6)
C7 C8 1.383(6)
C7 H7 0.9300
C8 C9 1.372(7)
C8 H8 0.9300
C9 C10 1.362(7)
C10 C11 1.379(6)
C10 H10 0.9300
C11 H11 0.9300
C12 H12A 0.9600
C12 H12B 0.9600
C12 H12C 0.9600
C13 C18 1.353(6)
C13 C14 1.359(6)
C14 C15 1.366(7)
C14 H14 0.9300
C15 C16 1.353(7)
C15 H15 0.9300
C16 C17 1.319(7)
C17 C18 1.380(6)
C17 H17 0.9300
C18 H18 0.9300
C19A C20A 1.3900
C19A C24A 1.3900
C20A C21A 1.3900
C20A H20A 0.9300
C21A C22A 1.3900
C21A H21A 0.9300
C22A C23A 1.3900
C23A C24A 1.3900
C23A H23A 0.9300
C24A H24A 0.9300
C19B C20B 1.3900
C19B C24B 1.3900
C20B C21B 1.3900
C20B H20B 0.9300
C21B C22B 1.3900
C21B H21B 0.9300
C22B C23B 1.3900
C23B C24B 1.3900
C23B H23B 0.9300
C24B H24B 0.9300
C25 C30 1.374(7)
C25 C26 1.375(6)
C26 C27 1.377(7)
C26 H26 0.9300
C27 C28 1.326(8)
C27 H27 0.9300
C28 C29 1.345(8)
C29 C30 1.366(7)
C29 H29 0.9300
C30 H30 0.9300

loop_
_geom_hbond_atom_site_label_D
_geom_hbond_atom_site_label_H
_geom_hbond_atom_site_label_A
_geom_hbond_distance_DH
_geom_hbond_distance_HA
_geom_hbond_distance_DA
_geom_hbond_angle_DHA
_geom_hbond_site_symmetry_A
C2 H2A S2 0.97 2.60 3.099(5) 112.5 .
C5 H5B S1 0.97 2.55 3.070(5) 113.7 .
C7 H7 Cl1 0.93 2.97 3.839(5) 155.9 2_645
C10 H10 Cl1 0.93 2.99 3.758(5) 141.4 2_655
C17 H17 F2B 0.93 2.58 3.11(3) 116.7 3_565
C18 H18 F2A 0.93 2.53 3.168(17) 126.1 3_565
C18 H18 F2B 0.93 2.53 3.09(3) 119.3 3_565
C20A H20A Cl1 0.93 2.68 3.433(7) 138.6 .
C20B H20B Cl1 0.93 2.90 3.669(12) 141.0 .
C23B H23B F3 0.93 2.54 3.337(12) 144.4 2
C30 H30 F2A 0.93 2.62 3.240(19) 124.5 1_545

loop_
_geom_torsion_atom_site_label_1
_geom_torsion_atom_site_label_2
_geom_torsion_atom_site_label_3
_geom_torsion_atom_site_label_4
_geom_torsion
C5 N1 C1 S2 -175.7(4)
C2 N1 C1 S2 -0.3(7)
C5 N1 C1 S1 3.8(7)
C2 N1 C1 S1 179.3(4)
Pt1 S2 C1 N1 -177.7(4)
Pt1 S2 C1 S1 2.7(2)
Pt1 S1 C1 N1 177.6(4)
Pt1 S1 C1 S2 -2.8(2)
C1 N1 C2 C3 131.3(5)
C5 N1 C2 C3 -52.9(6)
C6 N2 C3 C2 168.4(4)
C4 N2 C3 C2 -64.1(5)
N1 C2 C3 N2 58.2(6)
C3 N2 C4 C5 62.1(5)
C6 N2 C4 C5 -168.4(4)
C1 N1 C5 C4 -132.9(5)
C2 N1 C5 C4 51.3(6)
N2 C4 C5 N1 -54.4(5)
C3 N2 C6 C11 45.8(7)
C4 N2 C6 C11 -80.6(6)
C3 N2 C6 C7 -136.8(5)
C4 N2 C6 C7 96.8(5)
C11 C6 C7 C8 0.6(8)
N2 C6 C7 C8 -176.9(4)
C6 C7 C8 C9 -0.6(8)
C7 C8 C9 C10 -0.1(8)
C7 C8 C9 O1 179.2(5)
C12 O1 C9 C10 -1.4(8)
C12 O1 C9 C8 179.3(5)
C8 C9 C10 C11 0.8(8)
O1 C9 C10 C11 -178.4(5)
C7 C6 C11 C10 0.1(8)
N2 C6 C11 C10 177.4(5)
C9 C10 C11 C6 -0.8(8)
C19B P1 C13 C18 -26.8(8)
C25 P1 C13 C18 80.0(5)
C19A P1 C13 C18 -31.2(6)
Pt1 P1 C13 C18 -156.1(4)
C19B P1 C13 C14 155.7(7)
C25 P1 C13 C14 -97.5(5)
C19A P1 C13 C14 151.3(5)
Pt1 P1 C13 C14 26.3(5)
C18 C13 C14 C15 -0.6(9)
P1 C13 C14 C15 177.1(5)
C13 C14 C15 C16 1.7(10)
C14 C15 C16 C17 -1.6(11)
C14 C15 C16 F1 179.6(6)
C15 C16 C17 C18 0.4(11)
F1 C16 C17 C18 179.3(6)
C14 C13 C18 C17 -0.6(9)
P1 C13 C18 C17 -178.2(5)
C16 C17 C18 C13 0.7(11)
C13 P1 C19A C20A -107.0(4)
C25 P1 C19A C20A 143.0(3)
Pt1 P1 C19A C20A 20.3(4)
C13 P1 C19A C24A 70.0(5)
C25 P1 C19A C24A -40.0(5)
Pt1 P1 C19A C24A -162.7(4)
C24A C19A C20A C21A 0.0
P1 C19A C20A C21A 177.1(6)
C19A C20A C21A C22A 0.0
C20A C21A C22A F2A -178.7(11)
C20A C21A C22A C23A 0.0
F2A C22A C23A C24A 178.7(10)
C21A C22A C23A C24A 0.0
C22A C23A C24A C19A 0.0
C20A C19A C24A C23A 0.0
P1 C19A C24A C23A -176.9(6)
C13 P1 C19B C20B -97.9(7)
C25 P1 C19B C20B 153.4(7)
Pt1 P1 C19B C20B 32.1(9)
C13 P1 C19B C24B 80.8(8)
C25 P1 C19B C24B -27.9(8)
Pt1 P1 C19B C24B -149.2(6)
C24B C19B C20B C21B 0.0
P1 C19B C20B C21B 178.7(11)
C19B C20B C21B C22B 0.0
C20B C21B C22B F2B -178.2(19)
C20B C21B C22B C23B 0.0
F2B C22B C23B C24B 178(2)
C21B C22B C23B C24B 0.0
C22B C23B C24B C19B 0.0
C20B C19B C24B C23B 0.0
P1 C19B C24B C23B -178.8(10)
C19B P1 C25 C30 140.2(6)
C13 P1 C25 C30 29.5(5)
C19A P1 C25 C30 140.8(5)
Pt1 P1 C25 C30 -96.7(4)
C19B P1 C25 C26 -44.9(6)
C13 P1 C25 C26 -155.6(4)
C19A P1 C25 C26 -44.3(5)
Pt1 P1 C25 C26 78.1(4)
C30 C25 C26 C27 -0.7(8)
P1 C25 C26 C27 -175.8(4)
C25 C26 C27 C28 -1.1(9)
C26 C27 C28 C29 2.4(10)
C26 C27 C28 F3 -178.8(5)
C27 C28 C29 C30 -1.9(10)
F3 C28 C29 C30 179.3(5)
C28 C29 C30 C25 0.0(9)
C26 C25 C30 C29 1.2(8)
P1 C25 C30 C29 176.3(4)
